data_1519838
loop_
_publ_author_name
'Knight, D.W.'
'Coles, Simon J.'
'Hursthouse, Michael B.'
'Coles, Simon J.'

_publ_section_title
;
 1,2,4-Triphenyl-but-3-yne-1,2-diol
;
_journal_name_full 'Crystal Structure Report Archive'
_journal_page_first 296
_journal_year 2007
_chemical_formula_sum 'C22 H18 O2'
_chemical_formula_weight 314.36
_space_group_IT_number 14
_symmetry_cell_setting monoclinic
_symmetry_space_group_name_Hall '-P 2yn'
_symmetry_space_group_name_H-M 'P 1 21/n 1'
_atom_sites_solution_hydrogens geom
_atom_sites_solution_primary direct
_atom_sites_solution_secondary difmap
_cell_angle_alpha 90.00
_cell_angle_beta 93.0380(10)
_cell_angle_gamma 90.00
_cell_formula_units_Z 4
_cell_length_a 15.5139(3)
_cell_length_b 5.63200(10)
_cell_length_c 18.7366(4)
_cell_measurement_reflns_used 4062
_cell_measurement_temperature 120(2)
_cell_measurement_theta_max 27.48
_cell_measurement_theta_min 2.91
_cell_volume 1634.80(6)
_computing_cell_refinement 'DENZO, COLLECT'
_computing_data_reduction 'DENZO, COLLECT'
_computing_molecular_graphics 'PLATON (Spek, 2003)'
_computing_structure_refinement 'SHELXL-97 (Sheldrick, 1997)'
_computing_structure_solution 'SHELXS-97 (Sheldrick, 1997)'
_diffrn_ambient_temperature 120(2)
_diffrn_detector_area_resol_mean 9.091
_diffrn_measured_fraction_theta_full 0.997
_diffrn_measured_fraction_theta_max 0.997
_diffrn_measurement_device_type 'Bruker-Nonius KappaCCD Area Detector'
_diffrn_measurement_method '\f and \w scans'
_diffrn_radiation_monochromator graphite
_diffrn_radiation_source 'Bruker-Nonius FR591 rotating anode'
_diffrn_radiation_type MoK\a
_diffrn_radiation_wavelength 0.71073
_diffrn_reflns_av_R_equivalents 0.0757
_diffrn_reflns_av_sigmaI/netI 0.0572
_diffrn_reflns_limit_h_max 20
_diffrn_reflns_limit_h_min -18
_diffrn_reflns_limit_k_max 7
_diffrn_reflns_limit_k_min -7
_diffrn_reflns_limit_l_max 21
_diffrn_reflns_limit_l_min -24
_diffrn_reflns_number 18952
_diffrn_reflns_theta_full 27.49
_diffrn_reflns_theta_max 27.49
_diffrn_reflns_theta_min 3.32
_exptl_absorpt_coefficient_mu 0.081
_exptl_absorpt_correction_T_max 0.9841
_exptl_absorpt_correction_T_min 0.9608
_exptl_absorpt_correction_type multi-scan
_exptl_absorpt_process_details 'SADABS V2.10 (Sheldrick, G.M., 2003)'
_exptl_crystal_colour colourless
_exptl_crystal_density_diffrn 1.277
_exptl_crystal_density_method 'not measured'
_exptl_crystal_description prism
_exptl_crystal_F_000 664
_exptl_crystal_size_max 0.50
_exptl_crystal_size_mid 0.20
_exptl_crystal_size_min 0.20
_refine_diff_density_max 0.242
_refine_diff_density_min -0.344
_refine_diff_density_rms 0.066
_refine_ls_extinction_method none
_refine_ls_goodness_of_fit_ref 1.124
_refine_ls_hydrogen_treatment constr
_refine_ls_matrix_type full
_refine_ls_number_parameters 219
_refine_ls_number_reflns 3754
_refine_ls_number_restraints 0
_refine_ls_restrained_S_all 1.124
_refine_ls_R_factor_all 0.0879
_refine_ls_R_factor_gt 0.0598
_refine_ls_shift/su_max 0.002
_refine_ls_shift/su_mean 0.000
_refine_ls_structure_factor_coef Fsqd
_refine_ls_weighting_details 'calc w=1/[\s^2^(Fo^2^)+(0.0571P)^2^+1.1203P] where P=(Fo^2^+2Fc^2^)/3'
_refine_ls_weighting_scheme calc
_refine_ls_wR_factor_gt 0.1408
_refine_ls_wR_factor_ref 0.1548
_reflns_number_gt 2758
_reflns_number_total 3754
_reflns_threshold_expression >2sigma(I)
_cod_data_source_file eCrystal-296.cif
_cod_data_source_block 2007src0348
_cod_depositor_comments
;
Citation :
Knight, D.W. and Coles, Simon J. and Hursthouse, Michael B. and 
Coles, Simon J. (2007) 
University of Southampton, Crystal Structure Report Archive. 
(doi:10.5258/ecrystals/296)

More at:
http://ecrystals.chem.soton.ac.uk/296/

The following automatic conversions were performed:

'_symmetry_cell_setting' value 'Monoclinic' changed to 'monoclinic'
according to the built-in table from CIF Core dictionary named
'cif_core.dic' version 2.4.1 from 2010-06-29.

Automatic conversion script
Id: cif_fix_values 3392 2015-05-12 13:50:21Z andrius 
;
_cod_original_sg_symbol_H-M P2(1)/n
_cod_database_code 1519838

loop_
_symmetry_equiv_pos_as_xyz
'x, y, z'
'-x+1/2, y+1/2, -z+1/2'
'-x, -y, -z'
'x-1/2, -y-1/2, z-1/2'

loop_
_atom_site_label
_atom_site_type_symbol
_atom_site_fract_x
_atom_site_fract_y
_atom_site_fract_z
_atom_site_U_iso_or_equiv
_atom_site_adp_type
_atom_site_occupancy
_atom_site_symmetry_multiplicity
_atom_site_calc_flag
_atom_site_refinement_flags
_atom_site_disorder_assembly
_atom_site_disorder_group
C1 C 0.10057(12) 0.1949(3) 0.93734(10) 0.0188(4) Uani 1 1 d . . .
H1 H 0.1193 0.0252 0.9406 0.023 Uiso 1 1 calc R . .
C2 C 0.15536(12) 0.3415(3) 0.99384(10) 0.0195(4) Uani 1 1 d . . .
C3 C 0.10968(12) 0.2803(3) 0.86164(10) 0.0185(4) Uani 1 1 d . . .
C4 C 0.16006(13) 0.1509(4) 0.81627(10) 0.0228(4) Uani 1 1 d . . .
H4 H 0.1879 0.0099 0.8331 0.027 Uiso 1 1 calc R . .
C5 C 0.17002(14) 0.2262(4) 0.74650(11) 0.0287(5) Uani 1 1 d . . .
H5 H 0.2048 0.1372 0.7160 0.034 Uiso 1 1 calc R . .
C6 C 0.12936(14) 0.4303(4) 0.72155(11) 0.0291(5) Uani 1 1 d . . .
H6 H 0.1363 0.4819 0.6739 0.035 Uiso 1 1 calc R . .
C7 C 0.07831(13) 0.5604(4) 0.76614(11) 0.0259(5) Uani 1 1 d . . .
H7 H 0.0500 0.7002 0.7489 0.031 Uiso 1 1 calc R . .
C8 C 0.06861(13) 0.4860(3) 0.83590(11) 0.0224(4) Uani 1 1 d . . .
H8 H 0.0338 0.5756 0.8663 0.027 Uiso 1 1 calc R . .
C9 C 0.25051(12) 0.3207(3) 0.97750(10) 0.0190(4) Uani 1 1 d . . .
C10 C 0.29621(13) 0.1156(4) 0.99648(10) 0.0235(4) Uani 1 1 d . . .
H10 H 0.2683 -0.0102 1.0199 0.028 Uiso 1 1 calc R . .
C11 C 0.38258(14) 0.0941(4) 0.98126(11) 0.0286(5) Uani 1 1 d . . .
H11 H 0.4136 -0.0455 0.9950 0.034 Uiso 1 1 calc R . .
C12 C 0.42369(13) 0.2745(4) 0.94631(11) 0.0282(5) Uani 1 1 d . . .
H12 H 0.4827 0.2590 0.9360 0.034 Uiso 1 1 calc R . .
C13 C 0.37847(13) 0.4774(4) 0.92647(11) 0.0279(5) Uani 1 1 d . . .
H13 H 0.4064 0.6015 0.9023 0.033 Uiso 1 1 calc R . .
C14 C 0.29213(13) 0.5004(4) 0.94185(11) 0.0239(4) Uani 1 1 d . . .
H14 H 0.2613 0.6401 0.9279 0.029 Uiso 1 1 calc R . .
C15 C 0.14205(13) 0.2507(4) 1.06660(11) 0.0232(4) Uani 1 1 d . . .
C16 C 0.13551(12) 0.1912(4) 1.12766(10) 0.0225(4) Uani 1 1 d . . .
C17 C 0.13250(12) 0.1384(3) 1.20268(10) 0.0199(4) Uani 1 1 d . . .
C18 C 0.16952(13) 0.2990(4) 1.25220(11) 0.0258(5) Uani 1 1 d . . .
H18 H 0.1952 0.4411 1.2361 0.031 Uiso 1 1 calc R . .
C19 C 0.16886(15) 0.2516(4) 1.32463(11) 0.0325(5) Uani 1 1 d . . .
H19 H 0.1944 0.3612 1.3580 0.039 Uiso 1 1 calc R . .
C20 C 0.13139(15) 0.0460(4) 1.34889(11) 0.0319(5) Uani 1 1 d . . .
H20 H 0.1311 0.0146 1.3987 0.038 Uiso 1 1 calc R . .
C21 C 0.09424(15) -0.1141(4) 1.30002(12) 0.0328(5) Uani 1 1 d . . .
H21 H 0.0680 -0.2549 1.3165 0.039 Uiso 1 1 calc R . .
C22 C 0.09522(14) -0.0695(4) 1.22736(11) 0.0274(5) Uani 1 1 d . . .
H22 H 0.0704 -0.1809 1.1942 0.033 Uiso 1 1 calc R . .
O1 O 0.01206(8) 0.2103(2) 0.95680(7) 0.0236(3) Uani 1 1 d . . .
H1A H -0.0134 0.0822 0.9465 0.035 Uiso 1 1 calc R . .
O2 O 0.13257(9) 0.5865(2) 0.98961(8) 0.0238(3) Uani 1 1 d . . .
H2 H 0.0829 0.6054 1.0046 0.036 Uiso 1 1 calc R . .

loop_
_atom_site_aniso_label
_atom_site_aniso_U_11
_atom_site_aniso_U_22
_atom_site_aniso_U_33
_atom_site_aniso_U_23
_atom_site_aniso_U_13
_atom_site_aniso_U_12
C1 0.0183(9) 0.0150(9) 0.0232(10) 0.0015(7) 0.0033(7) 0.0010(7)
C2 0.0228(10) 0.0140(9) 0.0219(10) -0.0002(7) 0.0022(7) 0.0012(8)
C3 0.0179(9) 0.0177(9) 0.0198(10) 0.0006(7) -0.0008(7) -0.0028(7)
C4 0.0226(10) 0.0227(10) 0.0229(10) 0.0011(8) -0.0012(8) 0.0020(8)
C5 0.0292(11) 0.0355(12) 0.0218(11) -0.0015(9) 0.0042(8) 0.0033(9)
C6 0.0298(12) 0.0360(12) 0.0213(11) 0.0072(9) 0.0009(8) -0.0052(10)
C7 0.0263(11) 0.0234(10) 0.0274(11) 0.0073(8) -0.0038(8) -0.0015(8)
C8 0.0237(10) 0.0186(10) 0.0249(11) 0.0002(8) 0.0011(8) 0.0004(8)
C9 0.0213(9) 0.0192(9) 0.0162(9) -0.0011(7) -0.0008(7) -0.0011(8)
C10 0.0275(11) 0.0216(10) 0.0214(10) 0.0019(8) 0.0003(8) 0.0025(8)
C11 0.0270(11) 0.0282(11) 0.0302(11) 0.0033(9) -0.0027(9) 0.0067(9)
C12 0.0202(10) 0.0351(12) 0.0292(11) -0.0024(9) -0.0012(8) -0.0005(9)
C13 0.0236(10) 0.0292(11) 0.0308(12) 0.0044(9) 0.0013(9) -0.0054(9)
C14 0.0243(10) 0.0198(10) 0.0272(11) 0.0033(8) -0.0009(8) -0.0003(8)
C15 0.0244(10) 0.0214(10) 0.0238(11) -0.0022(8) 0.0018(8) 0.0017(8)
C16 0.0215(10) 0.0225(10) 0.0235(11) -0.0021(8) 0.0010(8) 0.0024(8)
C17 0.0185(9) 0.0217(10) 0.0193(10) -0.0006(8) 0.0009(7) 0.0034(8)
C18 0.0280(11) 0.0232(10) 0.0263(11) -0.0031(8) 0.0020(8) -0.0023(9)
C19 0.0385(13) 0.0356(12) 0.0230(11) -0.0073(9) -0.0010(9) -0.0002(10)
C20 0.0331(12) 0.0432(13) 0.0199(11) 0.0058(9) 0.0047(9) 0.0091(10)
C21 0.0307(12) 0.0320(12) 0.0363(13) 0.0095(10) 0.0073(9) 0.0018(10)
C22 0.0264(11) 0.0272(11) 0.0283(11) -0.0011(9) -0.0011(8) -0.0025(9)
O1 0.0210(7) 0.0203(7) 0.0299(8) 0.0002(6) 0.0067(6) -0.0048(6)
O2 0.0248(7) 0.0151(7) 0.0318(8) -0.0012(6) 0.0049(6) 0.0018(6)

loop_
_atom_type_symbol
_atom_type_description
_atom_type_scat_dispersion_real
_atom_type_scat_dispersion_imag
_atom_type_scat_source
C C 0.0033 0.0016 'International Tables Vol C Tables 4.2.6.8 and 6.1.1.4'
H H 0.0000 0.0000 'International Tables Vol C Tables 4.2.6.8 and 6.1.1.4'
O O 0.0106 0.0060 'International Tables Vol C Tables 4.2.6.8 and 6.1.1.4'

loop_
_geom_angle_atom_site_label_1
_geom_angle_atom_site_label_2
_geom_angle_atom_site_label_3
_geom_angle
_geom_angle_site_symmetry_1
_geom_angle_site_symmetry_3
O1 C1 C3 110.86(15) . .
O1 C1 C2 106.79(15) . .
C3 C1 C2 113.22(15) . .
O2 C2 C15 109.82(15) . .
O2 C2 C9 107.61(15) . .
C15 C2 C9 109.97(16) . .
O2 C2 C1 110.50(15) . .
C15 C2 C1 110.17(16) . .
C9 C2 C1 108.74(15) . .
C4 C3 C8 118.98(18) . .
C4 C3 C1 119.39(17) . .
C8 C3 C1 121.63(17) . .
C3 C4 C5 120.59(19) . .
C6 C5 C4 120.04(19) . .
C5 C6 C7 119.98(19) . .
C8 C7 C6 120.05(19) . .
C7 C8 C3 120.36(18) . .
C14 C9 C10 118.93(18) . .
C14 C9 C2 121.25(17) . .
C10 C9 C2 119.79(17) . .
C11 C10 C9 120.22(19) . .
C12 C11 C10 120.48(19) . .
C13 C12 C11 119.65(19) . .
C12 C13 C14 120.1(2) . .
C9 C14 C13 120.57(19) . .
C16 C15 C2 174.8(2) . .
C15 C16 C17 174.8(2) . .
C22 C17 C18 119.09(18) . .
C22 C17 C16 122.18(18) . .
C18 C17 C16 118.73(18) . .
C19 C18 C17 120.1(2) . .
C20 C19 C18 120.6(2) . .
C19 C20 C21 119.6(2) . .
C22 C21 C20 120.3(2) . .
C21 C22 C17 120.3(2) . .

loop_
_geom_bond_atom_site_label_1
_geom_bond_atom_site_label_2
_geom_bond_distance
_geom_bond_site_symmetry_2
C1 O1 1.442(2) .
C1 C3 1.511(3) .
C1 C2 1.559(3) .
C2 O2 1.425(2) .
C2 C15 1.481(3) .
C2 C9 1.528(3) .
C3 C4 1.391(3) .
C3 C8 1.396(3) .
C4 C5 1.391(3) .
C5 C6 1.381(3) .
C6 C7 1.390(3) .
C7 C8 1.388(3) .
C9 C14 1.390(3) .
C9 C10 1.392(3) .
C10 C11 1.390(3) .
C11 C12 1.383(3) .
C12 C13 1.382(3) .
C13 C14 1.391(3) .
C15 C16 1.202(3) .
C16 C17 1.440(3) .
C17 C22 1.395(3) .
C17 C18 1.398(3) .
C18 C19 1.384(3) .
C19 C20 1.383(3) .
C20 C21 1.388(3) .
C21 C22 1.385(3) .
